data_4338266
loop_
_publ_author_name
'M\;aczka, Miros\/law'
'Ciupa, Aneta'
'G\;agor, Anna'
'Sieradzki, Adam'
'Pikul, Adam'
'Macalik, Bogus\/law'
'Drozd, Marek'

_publ_section_title
;
 Perovskite Metal Formate Framework of [NH2-CH(+)-NH2]Mn(HCOO)3]: Phase
 Transition, Magnetic, Dielectric, and Phonon Properties.
;
_journal_issue 10
_journal_name_full 'Inorganic chemistry'
_journal_page_first 5260
_journal_page_last 5268
_journal_paper_doi 10.1021/ic500479e
_journal_volume 53
_journal_year 2014
_chemical_formula_sum 'C24 H48 Mn6 N12 O36'
_chemical_formula_weight 1410.38
_chemical_name_systematic
; 
 ? 
;
_space_group_IT_number 167
_symmetry_space_group_name_Hall '-R 3 2"c'
_symmetry_space_group_name_H-M 'R -3 c :H'
_atom_sites_solution_hydrogens geom
_atom_sites_solution_primary direct
_atom_sites_solution_secondary difmap
_audit_creation_method SHELXL-97
_cell_angle_alpha 90.00
_cell_angle_beta 90.00
_cell_angle_gamma 120.00
_cell_formula_units_Z 1
_cell_length_a 8.8776(2)
_cell_length_b 8.8776(2)
_cell_length_c 19.5912(8)
_cell_measurement_temperature 355(2)
_cell_volume 1337.16(7)
_computing_structure_refinement 'SHELXL-97 (Sheldrick, 1997)'
_computing_structure_solution 'SHELXS-97 (Sheldrick, 1990)'
_diffrn_ambient_temperature 355(2)
_diffrn_measured_fraction_theta_full 0.986
_diffrn_measured_fraction_theta_max 0.986
_diffrn_radiation_monochromator graphite
_diffrn_radiation_source 'fine-focus sealed tube'
_diffrn_radiation_type MoK\a
_diffrn_radiation_wavelength 0.71073
_diffrn_reflns_av_R_equivalents 0.0208
_diffrn_reflns_av_sigmaI/netI 0.0118
_diffrn_reflns_limit_h_max 10
_diffrn_reflns_limit_h_min -11
_diffrn_reflns_limit_k_max 11
_diffrn_reflns_limit_k_min -11
_diffrn_reflns_limit_l_max 26
_diffrn_reflns_limit_l_min -24
_diffrn_reflns_number 4275
_diffrn_reflns_theta_full 28.00
_diffrn_reflns_theta_max 28.27
_diffrn_reflns_theta_min 4.59
_exptl_absorpt_coefficient_mu 1.483
_exptl_absorpt_correction_T_max 1.00000
_exptl_absorpt_correction_T_min 0.87100
_exptl_absorpt_correction_type multi-scan
_exptl_absorpt_process_details
;
CrysAlisPro, Oxford Diffraction Ltd.,
Version 1.171.34.44 (release 25-10-2010 CrysAlis171 .NET)
(compiled Oct 25 2010,18:11:34)
Empirical absorption correction using spherical harmonics,
 implemented in SCALE3 ABSPACK scaling algorithm.
;
_exptl_crystal_colour pink
_exptl_crystal_density_diffrn 1.751
_exptl_crystal_density_method 'not measured'
_exptl_crystal_description plate
_exptl_crystal_F_000 714
_exptl_crystal_size_max 0.23
_exptl_crystal_size_mid 0.1
_exptl_crystal_size_min 0.08
_refine_diff_density_max 0.157
_refine_diff_density_min -0.190
_refine_diff_density_rms 0.042
_refine_ls_extinction_expression Fc^*^=kFc[1+0.001xFc^2^\l^3^/sin(2\q)]^-1/4^
_refine_ls_goodness_of_fit_ref 0.801
_refine_ls_matrix_type full
_refine_ls_number_parameters 25
_refine_ls_number_reflns 365
_refine_ls_number_restraints 0
_refine_ls_restrained_S_all 0.801
_refine_ls_R_factor_all 0.0230
_refine_ls_R_factor_gt 0.0196
_refine_ls_shift/su_max 0.000
_refine_ls_shift/su_mean 0.000
_refine_ls_structure_factor_coef Fsqd
_refine_ls_weighting_details 'calc w=1/[\s^2^(Fo^2^)+(0.0606P)^2^+0.9000P] where P=(Fo^2^+2Fc^2^)/3'
_refine_ls_weighting_scheme calc
_refine_ls_wR_factor_gt 0.0602
_refine_ls_wR_factor_ref 0.0666
_reflns_number_gt 326
_reflns_number_total 365
_reflns_threshold_expression >2sigma(I)
_cod_data_source_file ic500479e_si_002.cif
_cod_data_source_block 355
_cod_depositor_comments 'Adding full bibliography for 4338266--4338268.cif.'
_cod_original_sg_symbol_H-M R-3c
_cod_database_code 4338266

loop_
_symmetry_equiv_pos_as_xyz
'x, y, z'
'-y, x-y, z'
'-x+y, -x, z'
'y, x, -z+1/2'
'x-y, -y, -z+1/2'
'-x, -x+y, -z+1/2'
'x+2/3, y+1/3, z+1/3'
'-y+2/3, x-y+1/3, z+1/3'
'-x+y+2/3, -x+1/3, z+1/3'
'y+2/3, x+1/3, -z+5/6'
'x-y+2/3, -y+1/3, -z+5/6'
'-x+2/3, -x+y+1/3, -z+5/6'
'x+1/3, y+2/3, z+2/3'
'-y+1/3, x-y+2/3, z+2/3'
'-x+y+1/3, -x+2/3, z+2/3'
'y+1/3, x+2/3, -z+7/6'
'x-y+1/3, -y+2/3, -z+7/6'
'-x+1/3, -x+y+2/3, -z+7/6'
'-x, -y, -z'
'y, -x+y, -z'
'x-y, x, -z'
'-y, -x, z-1/2'
'-x+y, y, z-1/2'
'x, x-y, z-1/2'
'-x+2/3, -y+1/3, -z+1/3'
'y+2/3, -x+y+1/3, -z+1/3'
'x-y+2/3, x+1/3, -z+1/3'
'-y+2/3, -x+1/3, z-1/6'
'-x+y+2/3, y+1/3, z-1/6'
'x+2/3, x-y+1/3, z-1/6'
'-x+1/3, -y+2/3, -z+2/3'
'y+1/3, -x+y+2/3, -z+2/3'
'x-y+1/3, x+2/3, -z+2/3'
'-y+1/3, -x+2/3, z+1/6'
'-x+y+1/3, y+2/3, z+1/6'
'x+1/3, x-y+2/3, z+1/6'

loop_
_atom_site_label
_atom_site_type_symbol
_atom_site_fract_x
_atom_site_fract_y
_atom_site_fract_z
_atom_site_U_iso_or_equiv
_atom_site_adp_type
_atom_site_occupancy
_atom_site_symmetry_multiplicity
_atom_site_calc_flag
_atom_site_refinement_flags
Mn1 Mn 0.0000 0.0000 0.5000 0.0312(2) Uani 1 6 d S
O1 O -0.20253(13) 0.00949(13) 0.56022(5) 0.0479(3) Uani 1 1 d .
C1 C -0.3333 -0.1176(2) 0.5833 0.0469(5) Uani 1 2 d S
H1 H -0.3333 -0.2223 0.5833 0.056 Uiso 1 2 calc SR
C2 C -0.3333 0.3333 0.5833 0.0628(13) Uani 1 6 d S
N1 N -0.1949(4) 0.3333 0.5833 0.0706(9) Uani 0.67 2 d SP
H1A H -0.1949 0.2365 0.5833 0.085 Uiso 0.33 1 calc PR
H1B H -0.0980 0.4302 0.5833 0.085 Uiso 0.33 1 calc PR

loop_
_atom_site_aniso_label
_atom_site_aniso_U_11
_atom_site_aniso_U_22
_atom_site_aniso_U_33
_atom_site_aniso_U_23
_atom_site_aniso_U_13
_atom_site_aniso_U_12
Mn1 0.0289(3) 0.0289(3) 0.0357(3) 0.000 0.000 0.01446(13)
O1 0.0413(6) 0.0401(6) 0.0604(7) 0.0041(4) 0.0165(4) 0.0188(4)
C1 0.0487(11) 0.0361(7) 0.0603(12) 0.0085(5) 0.0171(10) 0.0244(6)
C2 0.0531(17) 0.0531(17) 0.082(4) 0.000 0.000 0.0265(9)
N1 0.0454(12) 0.056(2) 0.114(3) -0.0024(17) -0.0012(9) 0.0282(10)

loop_
_atom_type_symbol
_atom_type_description
_atom_type_scat_dispersion_real
_atom_type_scat_dispersion_imag
_atom_type_scat_source
C C 0.0033 0.0016 'International Tables Vol C Tables 4.2.6.8 and 6.1.1.4'
H H 0.0000 0.0000 'International Tables Vol C Tables 4.2.6.8 and 6.1.1.4'
N N 0.0061 0.0033 'International Tables Vol C Tables 4.2.6.8 and 6.1.1.4'
O O 0.0106 0.0060 'International Tables Vol C Tables 4.2.6.8 and 6.1.1.4'
Mn Mn 0.3368 0.7283 'International Tables Vol C Tables 4.2.6.8 and 6.1.1.4'

loop_
_geom_angle_atom_site_label_1
_geom_angle_atom_site_label_2
_geom_angle_atom_site_label_3
_geom_angle
_geom_angle_site_symmetry_1
_geom_angle_site_symmetry_3
O1 Mn1 O1 180.0 21_556 3
O1 Mn1 O1 93.64(4) 21_556 19_556
O1 Mn1 O1 86.36(4) 3 19_556
O1 Mn1 O1 86.36(4) 21_556 2
O1 Mn1 O1 93.64(4) 3 2
O1 Mn1 O1 86.36(4) 19_556 2
O1 Mn1 O1 86.36(4) 21_556 .
O1 Mn1 O1 93.64(4) 3 .
O1 Mn1 O1 180.0 19_556 .
O1 Mn1 O1 93.64(4) 2 .
O1 Mn1 O1 93.64(4) 21_556 20_556
O1 Mn1 O1 86.36(4) 3 20_556
O1 Mn1 O1 93.64(4) 19_556 20_556
O1 Mn1 O1 180.0 2 20_556
O1 Mn1 O1 86.36(4) . 20_556
C1 O1 Mn1 125.45(11) . .
O1 C1 O1 127.2(2) 18_445 .
O1 C1 H1 116.4 18_445 .
O1 C1 H1 116.4 . .
N1 C2 N1 120.000(1) . 3_455
N1 C2 N1 120.000(1) . 2_565
N1 C2 N1 120.000(1) 3_455 2_565
C2 N1 H1A 120.0 . .
C2 N1 H1B 120.0 . .
H1A N1 H1B 120.0 . .

loop_
_geom_bond_atom_site_label_1
_geom_bond_atom_site_label_2
_geom_bond_distance
_geom_bond_site_symmetry_2
Mn1 O1 2.1871(9) 21_556
Mn1 O1 2.1871(9) 3
Mn1 O1 2.1871(9) 19_556
Mn1 O1 2.1871(9) 2
Mn1 O1 2.1871(9) .
Mn1 O1 2.1871(9) 20_556
O1 C1 1.2313(14) .
C1 O1 1.2312(14) 18_445
C1 H1 0.9300 .
C2 N1 1.229(3) .
C2 N1 1.229(3) 3_455
C2 N1 1.229(3) 2_565
N1 H1A 0.8600 .
N1 H1B 0.8600 .

loop_
_geom_hbond_atom_site_label_D
_geom_hbond_atom_site_label_H
_geom_hbond_atom_site_label_A
_geom_hbond_distance_DH
_geom_hbond_distance_HA
_geom_hbond_distance_DA
_geom_hbond_angle_DHA
N1 H1A O1 0.86 2.03 2.8776(18) 167.0
